data_7219584
loop_
_publ_author_name
'Liu, Defu'
'Mao, Jincheng'
'Rong, Guangwei'
'Yan, Hong'
'Zheng, Yang'
'Chen, Jie'

_publ_section_title
;
 Concise synthesis of semicarbazides and formylhydrazines via direct
 addition reaction between aromatic azoarenes and N-substituted formamides
;
_journal_issue 25
_journal_name_full 'RSC Adv.'
_journal_page_first 19301
_journal_paper_doi 10.1039/C4RA17015F
_journal_volume 5
_journal_year 2015
_chemical_formula_sum 'C13 H12 N2 O'
_chemical_formula_weight 212.25
_chemical_name_systematic
; 
 ? 
;
_space_group_IT_number 19
_symmetry_cell_setting orthorhombic
_symmetry_space_group_name_Hall 'P 2ac 2ab'
_symmetry_space_group_name_H-M 'P 21 21 21'
_atom_sites_solution_hydrogens geom
_atom_sites_solution_primary direct
_atom_sites_solution_secondary difmap
_audit_creation_method SHELXL-97
_audit_update_record
;
2014-12-24 deposited with the CCDC.
2015-02-02 downloaded from the CCDC.
;
_cell_angle_alpha 90.00
_cell_angle_beta 90.00
_cell_angle_gamma 90.00
_cell_formula_units_Z 4
_cell_length_a 6.3920(4)
_cell_length_b 8.4041(5)
_cell_length_c 20.1646(12)
_cell_measurement_reflns_used 1399
_cell_measurement_temperature 293(2)
_cell_measurement_theta_max 27.1980
_cell_measurement_theta_min 3.8590
_cell_volume 1083.22(11)
_computing_cell_refinement
;
CrysAlisPro, Agilent Technologies,
Version 1.171.36.28 (release 01-02-2013 CrysAlis171 .NET)
(compiled Feb  1 2013,16:14:44)
;
_computing_data_collection
;
CrysAlisPro, Agilent Technologies,
Version 1.171.36.28 (release 01-02-2013 CrysAlis171 .NET)
(compiled Feb  1 2013,16:14:44)
;
_computing_data_reduction
;
CrysAlisPro, Agilent Technologies,
Version 1.171.36.28 (release 01-02-2013 CrysAlis171 .NET)
(compiled Feb  1 2013,16:14:44)
;
_computing_structure_refinement 'SHELXL-97 (Sheldrick, 1997)'
_computing_structure_solution 'SHELXS-97 (Sheldrick, 1990)'
_diffrn_ambient_temperature 293(2)
_diffrn_measured_fraction_theta_full 0.998
_diffrn_measured_fraction_theta_max 0.998
_diffrn_measurement_device_type 'Xcalibur, Atlas, Gemini'
_diffrn_radiation_monochromator graphite
_diffrn_radiation_source 'fine-focus sealed tube'
_diffrn_radiation_type MoK\a
_diffrn_radiation_wavelength 0.71073
_diffrn_reflns_av_R_equivalents 0.1054
_diffrn_reflns_av_sigmaI/netI 0.1213
_diffrn_reflns_limit_h_max 7
_diffrn_reflns_limit_h_min -8
_diffrn_reflns_limit_k_max 10
_diffrn_reflns_limit_k_min -11
_diffrn_reflns_limit_l_max 26
_diffrn_reflns_limit_l_min -26
_diffrn_reflns_number 3998
_diffrn_reflns_theta_full 25.50
_diffrn_reflns_theta_max 29.26
_diffrn_reflns_theta_min 3.16
_exptl_absorpt_coefficient_mu 0.084
_exptl_absorpt_correction_T_max 1.00000
_exptl_absorpt_correction_T_min 0.39293
_exptl_absorpt_correction_type multi-scan
_exptl_absorpt_process_details 'Jacobson, R. (1998) Private communication'
_exptl_crystal_colour colorless
_exptl_crystal_density_diffrn 1.301
_exptl_crystal_density_method 'not measured'
_exptl_crystal_description block
_exptl_crystal_F_000 448
_exptl_crystal_size_max 0.5000
_exptl_crystal_size_mid 0.4000
_exptl_crystal_size_min 0.2000
_refine_diff_density_max 0.397
_refine_diff_density_min -0.388
_refine_diff_density_rms 0.094
_refine_ls_abs_structure_details 'Flack H D (1983), Acta Cryst. A39, 876-881'
_refine_ls_abs_structure_Flack -5(4)
_refine_ls_extinction_coef 0.050(11)
_refine_ls_extinction_expression Fc^*^=kFc[1+0.001xFc^2^\l^3^/sin(2\q)]^-1/4^
_refine_ls_extinction_method SHELXL
_refine_ls_goodness_of_fit_ref 1.043
_refine_ls_hydrogen_treatment mixed
_refine_ls_matrix_type full
_refine_ls_number_parameters 150
_refine_ls_number_reflns 2386
_refine_ls_number_restraints 0
_refine_ls_restrained_S_all 1.043
_refine_ls_R_factor_all 0.1075
_refine_ls_R_factor_gt 0.0887
_refine_ls_shift/su_max 0.000
_refine_ls_shift/su_mean 0.000
_refine_ls_structure_factor_coef Fsqd
_refine_ls_weighting_details 'calc w=1/[\s^2^(Fo^2^)+(0.1150P)^2^+0.0000P] where P=(Fo^2^+2Fc^2^)/3'
_refine_ls_weighting_scheme calc
_refine_ls_wR_factor_gt 0.2151
_refine_ls_wR_factor_ref 0.2427
_reflns_number_gt 1678
_reflns_number_total 2386
_reflns_threshold_expression >2sigma(I)
_cod_data_source_file c4ra17015f2.cif
_cod_data_source_block g130925b
_cod_original_cell_volume 1083.22(12)
_cod_original_sg_symbol_Hall 'P 2ac 2ab '
_cod_database_code 7219584

loop_
_symmetry_equiv_pos_as_xyz
'x, y, z'
'-x+1/2, -y, z+1/2'
'x+1/2, -y+1/2, -z'
'-x, y+1/2, -z+1/2'

loop_
_atom_site_label
_atom_site_type_symbol
_atom_site_fract_x
_atom_site_fract_y
_atom_site_fract_z
_atom_site_U_iso_or_equiv
_atom_site_adp_type
_atom_site_occupancy
_atom_site_symmetry_multiplicity
_atom_site_calc_flag
_atom_site_refinement_flags
O1 O 0.8566(5) 0.7414(3) 0.00211(14) 0.0440(8) Uani 1 1 d .
N1 N 0.8334(5) 0.9668(4) 0.06280(14) 0.0306(8) Uani 1 1 d .
N2 N 0.6424(6) 0.9182(4) 0.09103(16) 0.0318(8) Uani 1 1 d .
C1 C 0.9054(6) 1.1245(5) 0.07772(16) 0.0293(9) Uani 1 1 d .
C2 C 1.1108(6) 1.1666(5) 0.06805(18) 0.0363(10) Uani 1 1 d .
H2 H 1.2075 1.0907 0.0543 0.044 Uiso 1 1 calc R
C3 C 1.1744(8) 1.3236(5) 0.07888(19) 0.0436(11) Uani 1 1 d .
H3 H 1.3122 1.3533 0.0708 0.052 Uiso 1 1 calc R
C4 C 1.0322(8) 1.4344(5) 0.1015(2) 0.0449(12) Uani 1 1 d .
H4 H 1.0744 1.5389 0.1087 0.054 Uiso 1 1 calc R
C5 C 0.8290(7) 1.3914(5) 0.11346(19) 0.0413(10) Uani 1 1 d .
H5 H 0.7344 1.4666 0.1292 0.050 Uiso 1 1 calc R
C6 C 0.7632(7) 1.2360(5) 0.10227(18) 0.0353(10) Uani 1 1 d .
H6 H 0.6257 1.2066 0.1111 0.042 Uiso 1 1 calc R
C7 C 0.9224(7) 0.8755(5) 0.01602(19) 0.0344(10) Uani 1 1 d .
H7 H 1.0380 0.9146 -0.0068 0.041 Uiso 1 1 calc R
C8 C 0.6581(6) 0.8209(4) 0.14838(17) 0.0300(9) Uani 1 1 d .
C9 C 0.8355(7) 0.8136(5) 0.18747(17) 0.0359(9) Uani 1 1 d .
H9 H 0.9544 0.8710 0.1758 0.043 Uiso 1 1 calc R
C10 C 0.8351(8) 0.7206(5) 0.24386(19) 0.0448(11) Uani 1 1 d .
H10 H 0.9547 0.7150 0.2700 0.054 Uiso 1 1 calc R
C11 C 0.6590(9) 0.6358(6) 0.2618(2) 0.0501(12) Uani 1 1 d .
H11 H 0.6599 0.5739 0.3001 0.060 Uiso 1 1 calc R
C12 C 0.4834(8) 0.6428(6) 0.2233(2) 0.0506(13) Uani 1 1 d .
H12 H 0.3650 0.5850 0.2350 0.061 Uiso 1 1 calc R
C13 C 0.4819(7) 0.7362(5) 0.16671(19) 0.0387(10) Uani 1 1 d .
H13 H 0.3616 0.7420 0.1409 0.046 Uiso 1 1 calc R
H2A H 0.575(8) 0.887(7) 0.058(2) 0.049(15) Uiso 1 1 d .

loop_
_atom_site_aniso_label
_atom_site_aniso_U_11
_atom_site_aniso_U_22
_atom_site_aniso_U_33
_atom_site_aniso_U_23
_atom_site_aniso_U_13
_atom_site_aniso_U_12
O1 0.0512(19) 0.0179(14) 0.0629(15) -0.0124(13) 0.0072(13) 0.0046(15)
N1 0.0374(19) 0.0115(15) 0.0430(15) -0.0032(12) 0.0092(14) -0.0003(14)
N2 0.0332(19) 0.0158(16) 0.0465(18) -0.0054(14) 0.0017(16) -0.0001(15)
C1 0.037(2) 0.0127(18) 0.0383(17) -0.0008(15) 0.0041(16) -0.0029(15)
C2 0.039(2) 0.023(2) 0.0464(19) -0.0006(17) -0.0010(18) 0.0060(18)
C3 0.050(3) 0.025(2) 0.056(2) 0.0049(19) 0.006(2) -0.012(2)
C4 0.061(3) 0.0088(19) 0.065(3) -0.0017(19) -0.004(2) 0.000(2)
C5 0.047(3) 0.013(2) 0.064(2) -0.0085(18) 0.002(2) 0.0034(19)
C6 0.039(2) 0.020(2) 0.047(2) -0.0052(18) 0.0031(16) 0.0009(19)
C7 0.042(2) 0.013(2) 0.048(2) -0.0040(17) 0.0111(18) 0.0016(16)
C8 0.041(2) 0.0091(17) 0.0400(17) -0.0060(15) 0.0063(17) 0.0014(17)
C9 0.041(2) 0.023(2) 0.0440(19) -0.0049(17) 0.0028(18) -0.007(2)
C10 0.059(3) 0.030(2) 0.046(2) -0.0060(18) -0.003(2) 0.005(2)
C11 0.077(4) 0.023(2) 0.050(2) 0.0059(19) 0.007(3) -0.005(3)
C12 0.061(3) 0.028(2) 0.063(3) 0.001(2) 0.018(3) -0.004(2)
C13 0.038(2) 0.026(2) 0.052(2) -0.0116(19) 0.0038(18) -0.001(2)

loop_
_atom_type_symbol
_atom_type_description
_atom_type_scat_dispersion_real
_atom_type_scat_dispersion_imag
_atom_type_scat_source
C C 0.0033 0.0016 'International Tables Vol C Tables 4.2.6.8 and 6.1.1.4'
H H 0.0000 0.0000 'International Tables Vol C Tables 4.2.6.8 and 6.1.1.4'
N N 0.0061 0.0033 'International Tables Vol C Tables 4.2.6.8 and 6.1.1.4'
O O 0.0106 0.0060 'International Tables Vol C Tables 4.2.6.8 and 6.1.1.4'

loop_
_geom_angle_atom_site_label_1
_geom_angle_atom_site_label_2
_geom_angle_atom_site_label_3
_geom_angle
C7 N1 N2 119.1(3)
C7 N1 C1 122.6(3)
N2 N1 C1 117.5(3)
N1 N2 C8 115.8(3)
N1 N2 H2A 103(3)
C8 N2 H2A 120(4)
C2 C1 C6 120.0(4)
C2 C1 N1 121.0(4)
C6 C1 N1 119.0(3)
C1 C2 C3 119.9(4)
C1 C2 H2 120.0
C3 C2 H2 120.0
C4 C3 C2 119.8(5)
C4 C3 H3 120.1
C2 C3 H3 120.1
C5 C4 C3 120.3(4)
C5 C4 H4 119.8
C3 C4 H4 119.8
C4 C5 C6 120.4(4)
C4 C5 H5 119.8
C6 C5 H5 119.8
C5 C6 C1 119.4(4)
C5 C6 H6 120.3
C1 C6 H6 120.3
O1 C7 N1 122.5(4)
O1 C7 H7 118.8
N1 C7 H7 118.8
C13 C8 C9 119.6(3)
C13 C8 N2 117.2(3)
C9 C8 N2 123.2(3)
C10 C9 C8 119.6(4)
C10 C9 H9 120.2
C8 C9 H9 120.2
C9 C10 C11 120.7(4)
C9 C10 H10 119.7
C11 C10 H10 119.7
C12 C11 C10 119.9(4)
C12 C11 H11 120.1
C10 C11 H11 120.1
C11 C12 C13 119.9(4)
C11 C12 H12 120.0
C13 C12 H12 120.0
C8 C13 C12 120.4(4)
C8 C13 H13 119.8
C12 C13 H13 119.8

loop_
_geom_bond_atom_site_label_1
_geom_bond_atom_site_label_2
_geom_bond_distance
O1 C7 1.235(5)
N1 C7 1.343(5)
N1 N2 1.407(4)
N1 C1 1.435(5)
N2 C8 1.420(5)
N2 H2A 0.83(5)
C1 C2 1.374(6)
C1 C6 1.396(5)
C2 C3 1.398(6)
C2 H2 0.9300
C3 C4 1.379(7)
C3 H3 0.9300
C4 C5 1.370(7)
C4 H4 0.9300
C5 C6 1.390(6)
C5 H5 0.9300
C6 H6 0.9300
C7 H7 0.9300
C8 C13 1.382(5)
C8 C9 1.382(6)
C9 C10 1.380(5)
C9 H9 0.9300
C10 C11 1.381(7)
C10 H10 0.9300
C11 C12 1.366(7)
C11 H11 0.9300
C12 C13 1.385(6)
C12 H12 0.9300
C13 H13 0.9300
